data_7055363
loop_
_publ_author_name
'Gai, Lizhi'
'Xu, Jialiang'
'Wu, Yanping'
'Lu, Hua'
'Shen, Zhen'

_publ_section_title
;
 Synthesis and spectroscopic properties of novel N--N linked
 bis-(diphenylboron) complexes
;
_journal_issue 7
_journal_name_full 'New J. Chem.'
_journal_page_first 5752
_journal_paper_doi 10.1039/C5NJ03217B
_journal_volume 40
_journal_year 2016
_chemical_formula_sum 'C34 H28 B2 N4'
_chemical_formula_weight 514.22
_space_group_crystal_system monoclinic
_space_group_IT_number 15
_space_group_name_Hall '-C 2yc'
_space_group_name_H-M_alt 'C 1 2/c 1'
_symmetry_space_group_name_Hall '-C 2yc'
_symmetry_space_group_name_H-M 'C 1 2/c 1'
_atom_sites_solution_hydrogens geom
_audit_creation_method SHELXL-2014/7
_audit_update_record
;
2016-02-01 deposited with the CCDC.
2016-02-08 downloaded from the CCDC.
;
_cell_angle_alpha 90
_cell_angle_beta 100.772(4)
_cell_angle_gamma 90
_cell_formula_units_Z 8
_cell_length_a 27.194(4)
_cell_length_b 10.9496(13)
_cell_length_c 19.143(2)
_cell_measurement_reflns_used 2459
_cell_measurement_temperature 296(2)
_cell_measurement_theta_max 21.20
_cell_measurement_theta_min 2.17
_cell_volume 5599.6(12)
_computing_cell_refinement 'Bruker SMART'
_computing_data_collection 'Bruker SMART'
_computing_data_reduction 'Bruker SAINT'
_computing_molecular_graphics 'Bruker SHELXTL'
_computing_publication_material 'Bruker SHELXTL'
_computing_structure_refinement 'SHELXL-2014/7 (Sheldrick, 2014)'
_computing_structure_solution 'SHELXS-97 (Sheldrick, 1990)'
_diffrn_ambient_temperature 296(2)
_diffrn_measured_fraction_theta_full 1.000
_diffrn_measured_fraction_theta_max 0.995
_diffrn_measurement_device_type 'CCD area detector'
_diffrn_measurement_method 'phi and omega scans'
_diffrn_radiation_type MoK\a
_diffrn_radiation_wavelength 0.71073
_diffrn_reflns_av_R_equivalents 0.0512
_diffrn_reflns_av_unetI/netI 0.0597
_diffrn_reflns_Laue_measured_fraction_full 1.000
_diffrn_reflns_Laue_measured_fraction_max 0.995
_diffrn_reflns_limit_h_max 35
_diffrn_reflns_limit_h_min -35
_diffrn_reflns_limit_k_max 13
_diffrn_reflns_limit_k_min -14
_diffrn_reflns_limit_l_max 24
_diffrn_reflns_limit_l_min -23
_diffrn_reflns_number 18566
_diffrn_reflns_point_group_measured_fraction_full 1.000
_diffrn_reflns_point_group_measured_fraction_max 0.995
_diffrn_reflns_theta_full 25.242
_diffrn_reflns_theta_max 27.552
_diffrn_reflns_theta_min 1.524
_exptl_absorpt_coefficient_mu 0.071
_exptl_absorpt_correction_T_max 0.9845
_exptl_absorpt_correction_T_min 0.9803
_exptl_absorpt_correction_type multi-scan
_exptl_absorpt_process_details sadabs
_exptl_crystal_colour yellow
_exptl_crystal_density_diffrn 1.220
_exptl_crystal_description block
_exptl_crystal_F_000 2160
_exptl_crystal_size_max 0.280
_exptl_crystal_size_mid 0.250
_exptl_crystal_size_min 0.220
_refine_diff_density_max 0.469
_refine_diff_density_min -0.444
_refine_diff_density_rms 0.155
_refine_ls_extinction_coef 0.0053(6)
_refine_ls_extinction_expression Fc^*^=kFc[1+0.001xFc^2^\l^3^/sin(2\q)]^-1/4^
_refine_ls_extinction_method 'SHELXL-2014/7 (Sheldrick 2014'
_refine_ls_goodness_of_fit_ref 0.982
_refine_ls_hydrogen_treatment constr
_refine_ls_matrix_type full
_refine_ls_number_parameters 362
_refine_ls_number_reflns 6438
_refine_ls_number_restraints 0
_refine_ls_restrained_S_all 0.982
_refine_ls_R_factor_all 0.1262
_refine_ls_R_factor_gt 0.0610
_refine_ls_shift/su_max 0.000
_refine_ls_shift/su_mean 0.000
_refine_ls_structure_factor_coef Fsqd
_refine_ls_weighting_details 'w=1/[\s^2^(Fo^2^)+(0.1243P)^2^] where P=(Fo^2^+2Fc^2^)/3'
_refine_ls_weighting_scheme calc
_refine_ls_wR_factor_gt 0.1537
_refine_ls_wR_factor_ref 0.2144
_reflns_Friedel_coverage 0.000
_reflns_number_gt 3484
_reflns_number_total 6438
_reflns_threshold_expression 'I > 2\s(I)'
_cod_data_source_file c5nj03217b2.cif
_cod_data_source_block 1
_cod_depositor_comments 'Adding full bibliography for 7055363--7055364.cif.'
_cod_database_code 7055363
_shelx_shelxl_version_number 2014/7
_shelx_space_group_comment
;
The symmetry employed for this shelxl refinement is uniquely defined
by the following loop, which should always be used as a source of
symmetry information in preference to the above space-group names.
They are only intended as comments.
;
_shelx_estimated_absorpt_t_min 0.980
_shelx_estimated_absorpt_t_max 0.984

loop_
_space_group_symop_operation_xyz
'x, y, z'
'-x, y, -z+1/2'
'x+1/2, y+1/2, z'
'-x+1/2, y+1/2, -z+1/2'
'-x, -y, -z'
'x, -y, z-1/2'
'-x+1/2, -y+1/2, -z'
'x+1/2, -y+1/2, z-1/2'

loop_
_atom_site_label
_atom_site_type_symbol
_atom_site_fract_x
_atom_site_fract_y
_atom_site_fract_z
_atom_site_U_iso_or_equiv
_atom_site_adp_type
_atom_site_occupancy
_atom_site_site_symmetry_order
_atom_site_calc_flag
_atom_site_refinement_flags_posn
_atom_site_refinement_flags_adp
N3 N 0.11704(6) 0.93766(15) 0.07413(9) 0.0383(4) Uani 1 1 d . .
N2 N 0.15791(7) 0.85603(15) 0.07904(9) 0.0385(4) Uani 1 1 d . .
N4 N 0.17362(7) 1.11396(16) 0.06679(10) 0.0425(5) Uani 1 1 d . .
N1 N 0.10823(8) 0.69224(16) 0.12362(10) 0.0467(5) Uani 1 1 d . .
C29 C 0.08134(8) 1.16095(19) 0.07751(12) 0.0426(5) Uani 1 1 d . .
C19 C 0.21164(9) 1.0299(2) 0.07548(12) 0.0438(6) Uani 1 1 d . .
C17 C 0.07683(8) 0.8948(2) 0.09407(12) 0.0407(5) Uani 1 1 d . .
H17 H 0.0495 0.9472 0.0900 0.049 Uiso 1 1 calc R U
C18 C 0.20138(8) 0.9064(2) 0.07894(12) 0.0424(5) Uani 1 1 d . .
H18 H 0.2284 0.8536 0.0815 0.051 Uiso 1 1 calc R U
C16 C 0.07100(8) 0.77838(19) 0.12082(12) 0.0411(5) Uani 1 1 d . .
C12 C 0.13498(8) 0.6573(2) 0.00037(12) 0.0444(6) Uani 1 1 d . .
C6 C 0.20205(9) 0.6503(2) 0.12273(12) 0.0453(6) Uani 1 1 d . .
C1 C 0.23437(9) 0.5818(2) 0.08944(14) 0.0510(6) Uani 1 1 d . .
H1 H 0.2253 0.5668 0.0409 0.061 Uiso 1 1 calc R U
C28 C 0.10324(9) 1.0678(2) -0.04420(12) 0.0452(6) Uani 1 1 d . .
C27 C 0.11908(10) 1.1587(2) -0.08661(14) 0.0541(7) Uani 1 1 d . .
H27 H 0.1400 1.2207 -0.0652 0.065 Uiso 1 1 calc R U
C15 C 0.03323(10) 0.7311(2) 0.15357(13) 0.0532(6) Uani 1 1 d . .
H15 H 0.0036 0.7698 0.1586 0.064 Uiso 1 1 calc R U
B2 B 0.11831(10) 1.0752(2) 0.04137(14) 0.0422(6) Uani 1 1 d . .
C14 C 0.04862(11) 0.6161(2) 0.17681(15) 0.0638(7) Uani 1 1 d . .
H14 H 0.0316 0.5626 0.2016 0.077 Uiso 1 1 calc R U
C23 C 0.07274(10) 0.9777(2) -0.08004(14) 0.0576(7) Uani 1 1 d . .
H23 H 0.0616 0.9153 -0.0540 0.069 Uiso 1 1 calc R U
C30 C 0.08974(11) 1.1790(2) 0.15096(14) 0.0594(7) Uani 1 1 d . .
H30 H 0.1172 1.1413 0.1789 0.071 Uiso 1 1 calc R U
C20 C 0.25713(9) 1.0927(2) 0.08646(14) 0.0540(6) Uani 1 1 d . .
H20 H 0.2889 1.0581 0.0932 0.065 Uiso 1 1 calc R U
C2 C 0.27879(11) 0.5357(2) 0.12498(17) 0.0635(8) Uani 1 1 d . .
H2 H 0.2989 0.4901 0.1004 0.076 Uiso 1 1 calc R U
C11 C 0.14984(11) 0.7119(2) -0.05760(14) 0.0599(7) Uani 1 1 d . .
H11 H 0.1674 0.7851 -0.0508 0.072 Uiso 1 1 calc R U
C21 C 0.24618(10) 1.2145(2) 0.08538(15) 0.0603(7) Uani 1 1 d . .
H21 H 0.2692 1.2783 0.0918 0.072 Uiso 1 1 calc R U
C22 C 0.19426(10) 1.2256(2) 0.07282(14) 0.0546(7) Uani 1 1 d . .
H22 H 0.1767 1.2989 0.0692 0.065 Uiso 1 1 calc R U
C7 C 0.10831(10) 0.5482(2) -0.01390(15) 0.0603(7) Uani 1 1 d . .
H7 H 0.0975 0.5081 0.0233 0.072 Uiso 1 1 calc R U
C34 C 0.04137(10) 1.2213(2) 0.03872(16) 0.0586(7) Uani 1 1 d . .
H34 H 0.0350 1.2141 -0.0106 0.070 Uiso 1 1 calc R U
C26 C 0.10397(12) 1.1577(3) -0.16038(15) 0.0688(8) Uani 1 1 d . .
H26 H 0.1145 1.2195 -0.1875 0.083 Uiso 1 1 calc R U
C8 C 0.09738(12) 0.4975(3) -0.08145(19) 0.0759(9) Uani 1 1 d . .
H8 H 0.0792 0.4252 -0.0892 0.091 Uiso 1 1 calc R U
C13 C 0.09384(11) 0.5946(2) 0.15681(15) 0.0637(8) Uani 1 1 d . .
H13 H 0.1119 0.5223 0.1652 0.076 Uiso 1 1 calc R U
B1 B 0.15097(10) 0.7081(2) 0.08049(14) 0.0433(6) Uani 1 1 d . .
C24 C 0.05831(12) 0.9774(3) -0.15297(15) 0.0727(8) Uani 1 1 d . .
H24 H 0.0377 0.9153 -0.1749 0.087 Uiso 1 1 calc R U
C32 C 0.01861(12) 1.3067(3) 0.1436(2) 0.0778(10) Uani 1 1 d . .
H32 H -0.0028 1.3536 0.1653 0.093 Uiso 1 1 calc R U
C5 C 0.21884(12) 0.6709(3) 0.19502(15) 0.0763(9) Uani 1 1 d . .
H5 H 0.1995 0.7185 0.2197 0.092 Uiso 1 1 calc R U
C33 C 0.00999(11) 1.2933(3) 0.0711(2) 0.0746(9) Uani 1 1 d . .
H33 H -0.0171 1.3326 0.0433 0.089 Uiso 1 1 calc R U
C31 C 0.05925(12) 1.2501(3) 0.18357(17) 0.0694(8) Uani 1 1 d . .
H31 H 0.0661 1.2598 0.2327 0.083 Uiso 1 1 calc R U
C25 C 0.07372(12) 1.0663(3) -0.19323(15) 0.0700(8) Uani 1 1 d . .
H25 H 0.0639 1.0653 -0.2424 0.084 Uiso 1 1 calc R U
C9 C 0.11361(13) 0.5546(3) -0.13665(18) 0.0809(10) Uani 1 1 d . .
H9 H 0.1069 0.5204 -0.1819 0.097 Uiso 1 1 calc R U
C3 C 0.29398(12) 0.5557(3) 0.19605(18) 0.0790(9) Uani 1 1 d . .
H3 H 0.3243 0.5249 0.2203 0.095 Uiso 1 1 calc R U
C10 C 0.13960(12) 0.6619(3) -0.12520(15) 0.0749(9) Uani 1 1 d . .
H10 H 0.1504 0.7011 -0.1627 0.090 Uiso 1 1 calc R U
C4 C 0.26296(13) 0.6233(4) 0.23107(17) 0.0910(11) Uani 1 1 d . .
H4 H 0.2722 0.6366 0.2797 0.109 Uiso 1 1 calc R U

loop_
_atom_site_aniso_label
_atom_site_aniso_U_11
_atom_site_aniso_U_22
_atom_site_aniso_U_33
_atom_site_aniso_U_23
_atom_site_aniso_U_13
_atom_site_aniso_U_12
N3 0.0361(10) 0.0332(9) 0.0449(10) 0.0009(7) 0.0061(8) 0.0052(8)
N2 0.0383(11) 0.0339(9) 0.0440(10) 0.0006(8) 0.0094(8) 0.0057(8)
N4 0.0398(11) 0.0359(10) 0.0512(11) -0.0020(8) 0.0065(9) -0.0008(8)
N1 0.0537(12) 0.0355(10) 0.0532(12) 0.0043(8) 0.0155(10) 0.0046(9)
C29 0.0374(12) 0.0338(11) 0.0559(15) 0.0006(10) 0.0069(11) -0.0003(10)
C19 0.0421(13) 0.0414(12) 0.0473(13) -0.0030(10) 0.0068(10) 0.0013(10)
C17 0.0289(11) 0.0409(12) 0.0519(13) 0.0000(10) 0.0065(10) 0.0033(10)
C18 0.0342(12) 0.0433(13) 0.0503(14) 0.0001(10) 0.0094(10) 0.0058(10)
C16 0.0348(12) 0.0395(12) 0.0490(13) -0.0014(10) 0.0077(10) 0.0034(10)
C12 0.0382(13) 0.0391(12) 0.0536(14) -0.0020(10) 0.0027(11) 0.0078(10)
C6 0.0479(14) 0.0414(12) 0.0480(14) 0.0021(10) 0.0131(11) 0.0052(10)
C1 0.0496(15) 0.0456(14) 0.0575(15) -0.0022(11) 0.0096(12) 0.0077(11)
C28 0.0468(14) 0.0397(12) 0.0497(14) 0.0034(10) 0.0102(11) 0.0080(11)
C27 0.0516(15) 0.0523(15) 0.0596(16) 0.0100(12) 0.0141(13) 0.0069(12)
C15 0.0524(15) 0.0485(14) 0.0627(16) -0.0041(12) 0.0210(13) -0.0038(12)
B2 0.0420(15) 0.0325(12) 0.0515(16) 0.0036(11) 0.0067(12) 0.0016(11)
C14 0.0725(19) 0.0500(15) 0.0772(19) 0.0103(13) 0.0357(15) -0.0062(14)
C23 0.0617(17) 0.0545(15) 0.0536(16) 0.0028(12) 0.0026(13) -0.0032(13)
C30 0.0606(17) 0.0568(16) 0.0593(17) -0.0045(13) 0.0073(13) 0.0104(13)
C20 0.0338(13) 0.0610(16) 0.0674(17) -0.0020(13) 0.0096(12) -0.0045(12)
C2 0.0584(17) 0.0477(15) 0.084(2) -0.0038(13) 0.0133(15) 0.0143(13)
C11 0.0721(19) 0.0556(16) 0.0521(16) -0.0042(12) 0.0119(14) -0.0003(14)
C21 0.0466(15) 0.0533(16) 0.0806(19) -0.0032(13) 0.0110(14) -0.0157(12)
C22 0.0518(16) 0.0386(13) 0.0733(18) 0.0002(11) 0.0117(13) -0.0035(11)
C7 0.0592(17) 0.0454(15) 0.0739(19) -0.0042(13) 0.0060(14) 0.0057(13)
C34 0.0500(15) 0.0510(15) 0.0718(18) 0.0005(13) 0.0037(13) 0.0105(12)
C26 0.077(2) 0.074(2) 0.0611(18) 0.0277(15) 0.0275(16) 0.0219(17)
C8 0.071(2) 0.0548(17) 0.092(2) -0.0250(17) -0.0102(18) 0.0067(15)
C13 0.078(2) 0.0432(14) 0.0769(19) 0.0137(12) 0.0321(16) 0.0064(14)
B1 0.0452(15) 0.0360(13) 0.0507(16) 0.0030(11) 0.0140(13) 0.0051(11)
C24 0.093(2) 0.0663(18) 0.0533(17) -0.0046(14) -0.0005(16) 0.0010(17)
C32 0.062(2) 0.0548(17) 0.123(3) -0.0298(18) 0.034(2) 0.0018(15)
C5 0.082(2) 0.096(2) 0.0508(17) -0.0001(15) 0.0139(15) 0.0363(18)
C33 0.0495(17) 0.0563(17) 0.115(3) -0.0087(17) 0.0074(17) 0.0200(14)
C31 0.071(2) 0.0657(18) 0.075(2) -0.0222(15) 0.0236(16) -0.0004(16)
C25 0.074(2) 0.085(2) 0.0485(16) 0.0017(15) 0.0050(14) 0.0211(18)
C9 0.082(2) 0.084(2) 0.066(2) -0.0271(18) -0.0136(17) 0.0252(19)
C3 0.0625(19) 0.085(2) 0.084(2) 0.0099(17) -0.0006(17) 0.0239(17)
C10 0.087(2) 0.084(2) 0.0512(17) -0.0058(15) 0.0061(16) 0.0134(19)
C4 0.076(2) 0.133(3) 0.0578(19) 0.0082(19) -0.0048(17) 0.031(2)

loop_
_atom_type_symbol
_atom_type_description
_atom_type_scat_dispersion_real
_atom_type_scat_dispersion_imag
_atom_type_scat_source
C C 0.0033 0.0016 'International Tables Vol C Tables 4.2.6.8 and 6.1.1.4'
H H 0.0000 0.0000 'International Tables Vol C Tables 4.2.6.8 and 6.1.1.4'
N N 0.0061 0.0033 'International Tables Vol C Tables 4.2.6.8 and 6.1.1.4'
O O 0.0106 0.0060 'International Tables Vol C Tables 4.2.6.8 and 6.1.1.4'
B B 0.0013 0.0007 'International Tables Vol C Tables 4.2.6.8 and 6.1.1.4'

loop_
_geom_angle_atom_site_label_1
_geom_angle_atom_site_label_2
_geom_angle_atom_site_label_3
_geom_angle
C17 N3 N2 116.25(17)
C17 N3 B2 121.35(18)
N2 N3 B2 122.32(16)
C18 N2 N3 115.68(17)
C18 N2 B1 121.82(18)
N3 N2 B1 122.42(17)
C22 N4 C19 107.92(19)
C22 N4 B2 129.9(2)
C19 N4 B2 121.31(18)
C13 N1 C16 106.7(2)
C13 N1 B1 130.9(2)
C16 N1 B1 121.31(18)
C34 C29 C30 116.3(2)
C34 C29 B2 122.8(2)
C30 C29 B2 120.9(2)
N4 C19 C18 120.5(2)
N4 C19 C20 108.3(2)
C18 C19 C20 130.9(2)
N3 C17 C16 126.4(2)
N3 C17 H17 116.8
C16 C17 H17 116.8
N2 C18 C19 127.1(2)
N2 C18 H18 116.4
C19 C18 H18 116.4
N1 C16 C17 120.5(2)
N1 C16 C15 109.0(2)
C17 C16 C15 130.3(2)
C11 C12 C7 115.5(2)
C11 C12 B1 123.1(2)
C7 C12 B1 121.2(2)
C5 C6 C1 115.0(2)
C5 C6 B1 122.0(2)
C1 C6 B1 122.8(2)
C2 C1 C6 123.0(2)
C2 C1 H1 118.5
C6 C1 H1 118.5
C23 C28 C27 116.0(2)
C23 C28 B2 123.6(2)
C27 C28 B2 120.3(2)
C26 C27 C28 121.1(3)
C26 C27 H27 119.5
C28 C27 H27 119.5
C14 C15 C16 106.2(2)
C14 C15 H15 126.9
C16 C15 H15 126.9
N4 B2 C28 112.30(19)
N4 B2 C29 110.50(19)
C28 B2 C29 113.70(19)
N4 B2 N3 102.73(17)
C28 B2 N3 108.86(18)
C29 B2 N3 108.08(18)
C15 C14 C13 107.5(2)
C15 C14 H14 126.2
C13 C14 H14 126.2
C24 C23 C28 122.3(3)
C24 C23 H23 118.8
C28 C23 H23 118.8
C31 C30 C29 122.7(3)
C31 C30 H30 118.6
C29 C30 H30 118.6
C21 C20 C19 107.1(2)
C21 C20 H20 126.5
C19 C20 H20 126.5
C3 C2 C1 120.8(3)
C3 C2 H2 119.6
C1 C2 H2 119.6
C10 C11 C12 122.7(3)
C10 C11 H11 118.6
C12 C11 H11 118.6
C20 C21 C22 107.4(2)
C20 C21 H21 126.3
C22 C21 H21 126.3
N4 C22 C21 109.3(2)
N4 C22 H22 125.4
C21 C22 H22 125.4
C8 C7 C12 122.5(3)
C8 C7 H7 118.8
C12 C7 H7 118.8
C29 C34 C33 121.6(3)
C29 C34 H34 119.2
C33 C34 H34 119.2
C25 C26 C27 120.5(3)
C25 C26 H26 119.7
C27 C26 H26 119.7
C9 C8 C7 119.5(3)
C9 C8 H8 120.3
C7 C8 H8 120.3
N1 C13 C14 110.6(2)
N1 C13 H13 124.7
C14 C13 H13 124.7
N1 B1 C6 110.60(19)
N1 B1 C12 111.8(2)
C6 B1 C12 113.49(19)
N1 B1 N2 102.70(17)
C6 B1 N2 107.96(19)
C12 B1 N2 109.70(18)
C25 C24 C23 121.0(3)
C25 C24 H24 119.5
C23 C24 H24 119.5
C31 C32 C33 118.9(3)
C31 C32 H32 120.5
C33 C32 H32 120.5
C4 C5 C6 122.2(3)
C4 C5 H5 118.9
C6 C5 H5 118.9
C32 C33 C34 120.6(3)
C32 C33 H33 119.7
C34 C33 H33 119.7
C32 C31 C30 119.8(3)
C32 C31 H31 120.1
C30 C31 H31 120.1
C24 C25 C26 119.1(3)
C24 C25 H25 120.5
C26 C25 H25 120.5
C10 C9 C8 120.0(3)
C10 C9 H9 120.0
C8 C9 H9 120.0
C2 C3 C4 118.1(3)
C2 C3 H3 121.0
C4 C3 H3 121.0
C9 C10 C11 119.8(3)
C9 C10 H10 120.1
C11 C10 H10 120.1
C5 C4 C3 121.0(3)
C5 C4 H4 119.5
C3 C4 H4 119.5

loop_
_geom_bond_atom_site_label_1
_geom_bond_atom_site_label_2
_geom_bond_distance
N3 C17 1.310(3)
N3 N2 1.416(2)
N3 B2 1.635(3)
N2 C18 1.305(3)
N2 B1 1.632(3)
N4 C22 1.341(3)
N4 C19 1.371(3)
N4 B2 1.551(3)
N1 C13 1.339(3)
N1 C16 1.377(3)
N1 B1 1.556(3)
C29 C34 1.367(3)
C29 C30 1.396(3)
C29 B2 1.622(3)
C19 C18 1.385(3)
C19 C20 1.396(3)
C17 C16 1.394(3)
C17 H17 0.9300
C18 H18 0.9300
C16 C15 1.399(3)
C12 C11 1.385(3)
C12 C7 1.398(3)
C12 B1 1.613(4)
C6 C5 1.392(4)
C6 C1 1.397(3)
C6 B1 1.601(4)
C1 C2 1.368(4)
C1 H1 0.9300
C28 C23 1.385(3)
C28 C27 1.402(3)
C28 B2 1.615(4)
C27 C26 1.395(4)
C27 H27 0.9300
C15 C14 1.374(4)
C15 H15 0.9300
C14 C13 1.375(4)
C14 H14 0.9300
C23 C24 1.378(4)
C23 H23 0.9300
C30 C31 1.370(4)
C30 H30 0.9300
C20 C21 1.367(3)
C20 H20 0.9300
C2 C3 1.364(4)
C2 H2 0.9300
C11 C10 1.385(4)
C11 H11 0.9300
C21 C22 1.393(4)
C21 H21 0.9300
C22 H22 0.9300
C7 C8 1.388(4)
C7 H7 0.9300
C34 C33 1.389(4)
C34 H34 0.9300
C26 C25 1.371(4)
C26 H26 0.9300
C8 C9 1.370(5)
C8 H8 0.9300
C13 H13 0.9300
C24 C25 1.355(4)
C24 H24 0.9300
C32 C31 1.369(4)
C32 C33 1.372(5)
C32 H32 0.9300
C5 C4 1.370(4)
C5 H5 0.9300
C33 H33 0.9300
C31 H31 0.9300
C25 H25 0.9300
C9 C10 1.367(5)
C9 H9 0.9300
C3 C4 1.386(5)
C3 H3 0.9300
C10 H10 0.9300
C4 H4 0.9300

loop_
_geom_torsion_atom_site_label_1
_geom_torsion_atom_site_label_2
_geom_torsion_atom_site_label_3
_geom_torsion_atom_site_label_4
_geom_torsion
C17 N3 N2 C18 -161.29(19)
B2 N3 N2 C18 22.0(3)
C17 N3 N2 B1 21.8(3)
B2 N3 N2 B1 -154.83(19)
C22 N4 C19 C18 173.5(2)
B2 N4 C19 C18 -16.0(3)
C22 N4 C19 C20 -0.7(3)
B2 N4 C19 C20 169.8(2)
N2 N3 C17 C16 1.5(3)
B2 N3 C17 C16 178.2(2)
N3 N2 C18 C19 0.9(3)
B1 N2 C18 C19 177.8(2)
N4 C19 C18 N2 -4.4(4)
C20 C19 C18 N2 168.3(2)
C13 N1 C16 C17 175.0(2)
B1 N1 C16 C17 -16.0(3)
C13 N1 C16 C15 0.2(3)
B1 N1 C16 C15 169.3(2)
N3 C17 C16 N1 -4.9(4)
N3 C17 C16 C15 168.6(2)
C5 C6 C1 C2 1.3(4)
B1 C6 C1 C2 177.9(2)
C23 C28 C27 C26 0.9(3)
B2 C28 C27 C26 -176.2(2)
N1 C16 C15 C14 0.7(3)
C17 C16 C15 C14 -173.3(3)
C22 N4 B2 C28 82.9(3)
C19 N4 B2 C28 -85.3(2)
C22 N4 B2 C29 -45.2(3)
C19 N4 B2 C29 146.6(2)
C22 N4 B2 N3 -160.3(2)
C19 N4 B2 N3 31.5(3)
C23 C28 B2 N4 140.6(2)
C27 C28 B2 N4 -42.5(3)
C23 C28 B2 C29 -93.0(3)
C27 C28 B2 C29 83.9(3)
C23 C28 B2 N3 27.6(3)
C27 C28 B2 N3 -155.6(2)
C34 C29 B2 N4 127.1(2)
C30 C29 B2 N4 -51.4(3)
C34 C29 B2 C28 -0.3(3)
C30 C29 B2 C28 -178.7(2)
C34 C29 B2 N3 -121.3(2)
C30 C29 B2 N3 60.3(3)
C17 N3 B2 N4 147.80(19)
N2 N3 B2 N4 -35.7(2)
C17 N3 B2 C28 -93.0(2)
N2 N3 B2 C28 83.5(2)
C17 N3 B2 C29 31.0(3)
N2 N3 B2 C29 -152.54(18)
C16 C15 C14 C13 -1.4(3)
C27 C28 C23 C24 -0.5(4)
B2 C28 C23 C24 176.4(2)
C34 C29 C30 C31 1.8(4)
B2 C29 C30 C31 -179.6(2)
N4 C19 C20 C21 0.9(3)
C18 C19 C20 C21 -172.5(3)
C6 C1 C2 C3 -0.4(4)
C7 C12 C11 C10 -0.6(4)
B1 C12 C11 C10 174.2(2)
C19 C20 C21 C22 -0.8(3)
C19 N4 C22 C21 0.1(3)
B2 N4 C22 C21 -169.3(2)
C20 C21 C22 N4 0.4(3)
C11 C12 C7 C8 0.1(4)
B1 C12 C7 C8 -174.9(2)
C30 C29 C34 C33 -2.1(4)
B2 C29 C34 C33 179.4(2)
C28 C27 C26 C25 -1.0(4)
C12 C7 C8 C9 0.8(4)
C16 N1 C13 C14 -1.1(3)
B1 N1 C13 C14 -168.8(3)
C15 C14 C13 N1 1.6(3)
C13 N1 B1 C6 -47.1(3)
C16 N1 B1 C6 146.8(2)
C13 N1 B1 C12 80.4(3)
C16 N1 B1 C12 -85.7(3)
C13 N1 B1 N2 -162.1(2)
C16 N1 B1 N2 31.8(3)
C5 C6 B1 N1 -45.4(3)
C1 C6 B1 N1 138.3(2)
C5 C6 B1 C12 -171.9(2)
C1 C6 B1 C12 11.8(3)
C5 C6 B1 N2 66.3(3)
C1 C6 B1 N2 -110.0(2)
C11 C12 B1 N1 144.0(2)
C7 C12 B1 N1 -41.5(3)
C11 C12 B1 C6 -90.1(3)
C7 C12 B1 C6 84.5(3)
C11 C12 B1 N2 30.7(3)
C7 C12 B1 N2 -154.7(2)
C18 N2 B1 N1 147.5(2)
N3 N2 B1 N1 -35.9(2)
C18 N2 B1 C6 30.6(3)
N3 N2 B1 C6 -152.74(18)
C18 N2 B1 C12 -93.6(2)
N3 N2 B1 C12 83.1(2)
C28 C23 C24 C25 0.2(4)
C1 C6 C5 C4 -2.3(5)
B1 C6 C5 C4 -178.9(3)
C31 C32 C33 C34 1.3(5)
C29 C34 C33 C32 0.6(4)
C33 C32 C31 C30 -1.5(5)
C29 C30 C31 C32 0.0(4)
C23 C24 C25 C26 -0.2(4)
C27 C26 C25 C24 0.6(4)
C7 C8 C9 C10 -1.1(5)
C1 C2 C3 C4 0.4(5)
C8 C9 C10 C11 0.6(5)
C12 C11 C10 C9 0.3(5)
C6 C5 C4 C3 2.5(6)
C2 C3 C4 C5 -1.4(6)
